data_4325716
loop_
_publ_author_name
'Arnau Arbuse'
'Sukanta Mandal'
'Somnath Maji'
'Ma Angeles Mart\'inez'
'Xavier Fontrodona'
'Diana Utz'
'Frank W. Heinemann'
'Sandra Kisslinger'
'Siegfried Schindler'
'Xavier Sala'
'Antoni Llobet'

_publ_section_title
;
 Ligand Influence over the Formation of Dinuclear [2+2] versus Trinuclear
 [3+3] CuI Schiff Base Macrocyclic Complexes
;
_journal_name_full 'Inorganic Chemistry'
_journal_page_first 6878
_journal_page_last 6889
_journal_paper_doi 10.1021/ic102185y
_journal_volume 50
_journal_year 2011
_chemical_formula_moiety 'C54 H60 Cu3 N12, 3(F6 Sb)'
_chemical_formula_sum 'C54 H60 Cu3 F18 N12 Sb3'
_chemical_formula_weight 1775.01
_chemical_name_systematic
; 
 ? 
;
_space_group_IT_number 2
_symmetry_cell_setting triclinic
_symmetry_space_group_name_Hall '-P 1'
_symmetry_space_group_name_H-M 'P -1'
_atom_sites_solution_hydrogens geom
_atom_sites_solution_primary direct
_atom_sites_solution_secondary difmap
_audit_creation_method SHELXL-97
_cell_angle_alpha 109.82(3)
_cell_angle_beta 104.97(3)
_cell_angle_gamma 97.76(3)
_cell_formula_units_Z 2
_cell_length_a 12.008(18)
_cell_length_b 15.72(2)
_cell_length_c 20.01(3)
_cell_measurement_temperature 100(2)
_cell_volume 3328(8)
_computing_cell_refinement 'Bruker SMART'
_computing_data_collection 'Bruker SMART'
_computing_data_reduction 'Bruker SAINT'
_computing_molecular_graphics 'Bruker SHELXTL'
_computing_publication_material 'Bruker SHELXTL'
_computing_structure_refinement 'Bruker SHELXTL'
_computing_structure_solution 'Bruker SHELXTL'
_diffrn_ambient_temperature 100(2)
_diffrn_measured_fraction_theta_full 'ACTA 50'
_diffrn_measured_fraction_theta_max 0.947
_diffrn_measurement_device_type 'ccd area detector'
_diffrn_measurement_method 'phi and omega scans'
_diffrn_radiation_monochromator graphite
_diffrn_radiation_source 'fine-focus sealed tube'
_diffrn_radiation_type MoK\a
_diffrn_radiation_wavelength 0.71073
_diffrn_reflns_av_R_equivalents 0.1404
_diffrn_reflns_av_sigmaI/netI 0.2796
_diffrn_reflns_limit_h_max 16
_diffrn_reflns_limit_h_min -16
_diffrn_reflns_limit_k_max 21
_diffrn_reflns_limit_k_min -21
_diffrn_reflns_limit_l_max 27
_diffrn_reflns_limit_l_min -27
_diffrn_reflns_number 42888
_diffrn_reflns_theta_full 'ACTA 50'
_diffrn_reflns_theta_max 29.35
_diffrn_reflns_theta_min 2.14
_exptl_absorpt_coefficient_mu 2.237
_exptl_absorpt_correction_type none
_exptl_crystal_colour yellow
_exptl_crystal_density_diffrn 1.771
_exptl_crystal_description needle
_exptl_crystal_F_000 1740
_exptl_crystal_size_max 0.7
_exptl_crystal_size_mid 0.05
_exptl_crystal_size_min 0.05
_refine_diff_density_max 6.582
_refine_diff_density_min -2.086
_refine_diff_density_rms 0.229
_refine_ls_extinction_method none
_refine_ls_goodness_of_fit_ref 0.910
_refine_ls_hydrogen_treatment constr
_refine_ls_matrix_type full
_refine_ls_number_parameters 793
_refine_ls_number_reflns 17338
_refine_ls_number_restraints 18
_refine_ls_restrained_S_all 0.910
_refine_ls_R_factor_all 0.2401
_refine_ls_R_factor_gt 0.1076
_refine_ls_shift/su_max 0.029
_refine_ls_shift/su_mean 0.001
_refine_ls_structure_factor_coef Fsqd
_refine_ls_weighting_details 'calc w=1/[\s^2^(Fo^2^)+(0.1527P)^2^+0.0000P] where P=(Fo^2^+2Fc^2^)/3'
_refine_ls_weighting_scheme calc
_refine_ls_wR_factor_gt 0.2784
_refine_ls_wR_factor_ref 0.3216
_reflns_number_gt 5607
_reflns_number_total 17338
_reflns_threshold_expression >2sigma(I)
_cod_data_source_file ic102185y_si_002_3.cif
_cod_data_source_block 4(SbF6)3
_cod_original_cell_volume 3328(9)
_cod_database_code 4325716

loop_
_symmetry_equiv_pos_as_xyz
'x, y, z'
'-x, -y, -z'

loop_
_atom_site_label
_atom_site_type_symbol
_atom_site_fract_x
_atom_site_fract_y
_atom_site_fract_z
_atom_site_U_iso_or_equiv
_atom_site_adp_type
_atom_site_occupancy
_atom_site_symmetry_multiplicity
_atom_site_calc_flag
_atom_site_refinement_flags
Sb1 Sb 0.73347(8) 0.76564(7) 0.32005(6) 0.0511(3) Uani 1 1 d .
F1 F 0.5950(7) 0.8034(7) 0.2971(6) 0.078(3) Uani 1 1 d .
F2 F 0.8731(8) 0.7275(7) 0.3459(5) 0.079(3) Uani 1 1 d .
F3 F 0.6565(9) 0.6455(8) 0.2618(9) 0.164(5) Uani 1 1 d .
F4 F 0.6938(12) 0.7418(14) 0.3944(6) 0.172(8) Uani 1 1 d .
F5 F 0.7665(13) 0.7750(11) 0.2382(10) 0.155(7) Uani 1 1 d .
F6 F 0.8093(9) 0.8810(8) 0.3794(10) 0.164(5) Uani 1 1 d .
N1 N 0.8634(8) 0.1248(6) 0.6309(5) 0.024(2) Uani 1 1 d .
Cu1 Cu 0.75198(13) 0.18220(11) 0.58036(8) 0.0347(4) Uani 1 1 d .
C1 C 0.9149(10) 0.1413(9) 0.6973(7) 0.034(3) Uani 1 1 d .
H1A H 0.9798 0.1166 0.7096 0.040 Uiso 1 1 calc R
C2 C 0.8942(10) 0.0541(8) 0.5746(6) 0.033(3) Uani 1 1 d .
H2A H 0.8352 -0.0044 0.5555 0.039 Uiso 1 1 calc R
H2B H 0.9705 0.0447 0.5979 0.039 Uiso 1 1 calc R
N2 N 0.7960(9) 0.1103(8) 0.4823(6) 0.038(3) Uani 1 1 d .
Cu2 Cu 0.46820(15) 0.64747(12) 0.77924(10) 0.0421(4) Uani 1 1 d .
N3 N 0.5877(9) 0.1227(7) 0.5142(6) 0.039(3) Uani 1 1 d .
C3 C 0.9006(11) 0.0816(10) 0.5099(7) 0.041(3) Uani 1 1 d .
H3A H 0.9702 0.1322 0.5266 0.049 Uiso 1 1 calc R
H3B H 0.9079 0.0290 0.4698 0.049 Uiso 1 1 calc R
Cu3 Cu 0.85820(14) 0.39716(12) 1.05078(8) 0.0383(4) Uani 1 1 d .
N4 N 0.8113(9) 0.2983(8) 0.5688(6) 0.038(3) Uani 1 1 d .
C4 C 0.6920(12) 0.0363(10) 0.4354(8) 0.046(4) Uani 1 1 d .
H4A H 0.6971 -0.0174 0.4486 0.056 Uiso 1 1 calc R
H4B H 0.6886 0.0180 0.3834 0.056 Uiso 1 1 calc R
N5 N 0.5928(9) 0.6817(7) 0.7406(6) 0.036(2) Uani 1 1 d .
C5 C 0.5793(12) 0.0658(9) 0.4441(8) 0.043(3) Uani 1 1 d .
N6 N 0.4167(10) 0.7696(8) 0.7696(6) 0.041(3) Uani 1 1 d .
C6 C 0.4784(13) 0.0347(10) 0.3864(10) 0.057(4) Uani 1 1 d .
H6A H 0.4769 -0.0053 0.3395 0.068 Uiso 1 1 calc R
C7 C 0.3770(13) 0.0604(10) 0.3948(8) 0.051(4) Uani 1 1 d .
H7A H 0.3070 0.0413 0.3545 0.062 Uiso 1 1 calc R
N8 N 0.4714(11) 0.6992(8) 0.8832(7) 0.050(3) Uani 1 1 d .
C8 C 0.3843(12) 0.1145(12) 0.4641(9) 0.057(4) Uani 1 1 d .
H8A H 0.3173 0.1329 0.4731 0.068 Uiso 1 1 calc R
C9 C 0.4911(11) 0.1440(9) 0.5232(8) 0.040(3) Uani 1 1 d .
H9A H 0.4928 0.1806 0.5712 0.048 Uiso 1 1 calc R
N9 N 0.8049(9) 0.4990(8) 1.1086(6) 0.041(3) Uani 1 1 d .
N10 N 0.8161(11) 0.2726(9) 1.0493(7) 0.052(3) Uani 1 1 d .
C10 C 0.8141(12) 0.1830(11) 0.4528(8) 0.050(4) Uani 1 1 d .
H10A H 0.8607 0.1665 0.4194 0.061 Uiso 1 1 calc R
H10B H 0.7376 0.1863 0.4237 0.061 Uiso 1 1 calc R
C11 C 0.8753(11) 0.2749(9) 0.5133(8) 0.040(3) Uani 1 1 d .
H11A H 0.8794 0.3220 0.4922 0.048 Uiso 1 1 calc R
H11B H 0.9559 0.2744 0.5382 0.048 Uiso 1 1 calc R
N11 N 0.9894(10) 0.4219(8) 1.1589(6) 0.042(3) Uani 1 1 d .
N12 N 0.9933(9) 0.3991(7) 1.0134(5) 0.034(2) Uani 1 1 d .
C12 C 0.7927(12) 0.3780(11) 0.5868(7) 0.045(4) Uani 1 1 d .
H12A H 0.8228 0.4166 0.5660 0.054 Uiso 1 1 calc R
C13 C 0.7306(11) 0.4138(10) 0.6355(7) 0.040(3) Uani 1 1 d .
C14 C 0.7214(10) 0.5043(9) 0.6500(6) 0.031(3) Uani 1 1 d .
H14A H 0.7592 0.5387 0.6289 0.037 Uiso 1 1 calc R
C15 C 0.6592(9) 0.5443(8) 0.6941(7) 0.028(3) Uani 1 1 d .
C16 C 0.6067(10) 0.4941(9) 0.7242(7) 0.032(3) Uani 1 1 d .
H16A H 0.5636 0.5201 0.7550 0.038 Uiso 1 1 calc R
C17 C 0.6157(11) 0.4055(9) 0.7104(7) 0.038(3) Uani 1 1 d .
H17A H 0.5772 0.3713 0.7313 0.046 Uiso 1 1 calc R
C18 C 0.6771(10) 0.3661(9) 0.6684(6) 0.032(3) Uani 1 1 d .
H18A H 0.6838 0.3056 0.6613 0.039 Uiso 1 1 calc R
C19 C 0.6570(11) 0.6440(9) 0.7099(8) 0.041(3) Uani 1 1 d .
H19A H 0.7079 0.6785 0.6952 0.049 Uiso 1 1 calc R
C20 C 0.6014(14) 0.7779(9) 0.7450(9) 0.055(4) Uani 1 1 d .
H20A H 0.6410 0.7879 0.7108 0.066 Uiso 1 1 calc R
H20B H 0.6480 0.8216 0.7955 0.066 Uiso 1 1 calc R
C21 C 0.4810(13) 0.7939(9) 0.7249(9) 0.049(4) Uani 1 1 d .
H21A H 0.4870 0.8590 0.7330 0.059 Uiso 1 1 calc R
H21B H 0.4385 0.7566 0.6722 0.059 Uiso 1 1 calc R
C22 C 0.296(2) 0.7422(12) 0.7374(11) 0.084(6) Uani 1 1 d .
H22A H 0.2720 0.7789 0.7082 0.101 Uiso 1 1 calc R
H22B H 0.2608 0.7574 0.7773 0.101 Uiso 1 1 calc R
N7 N 0.3182(7) 0.5871(8) 0.7022(5) 0.061(4) Uani 1 1 d G
C23 C 0.2455(10) 0.6455(7) 0.6895(7) 0.086(6) Uani 1 1 d G
C24 C 0.1349(10) 0.6087(11) 0.6337(9) 0.128(8) Uani 1 1 d GU
H24A H 0.0862 0.6477 0.6252 0.153 Uiso 1 1 calc R
C25 C 0.0971(10) 0.5134(11) 0.5906(8) 0.195(16) Uani 1 1 d G
H25A H 0.0232 0.4887 0.5532 0.234 Uiso 1 1 calc R
C26 C 0.1699(13) 0.4549(7) 0.6032(7) 0.123(9) Uani 1 1 d G
H26A H 0.1447 0.3912 0.5744 0.148 Uiso 1 1 calc R
C27 C 0.2805(11) 0.4918(7) 0.6590(6) 0.074(5) Uani 1 1 d G
H27A H 0.3292 0.4527 0.6675 0.089 Uiso 1 1 calc R
C28 C 0.4540(14) 0.8318(10) 0.8483(8) 0.056(4) Uani 1 1 d .
H28A H 0.4160 0.8833 0.8534 0.068 Uiso 1 1 calc R
H28B H 0.5393 0.8574 0.8663 0.068 Uiso 1 1 calc R
C29 C 0.4231(15) 0.7832(11) 0.8940(10) 0.061(5) Uani 1 1 d .
H29A H 0.3373 0.7648 0.8804 0.073 Uiso 1 1 calc R
H29B H 0.4547 0.8251 0.9466 0.073 Uiso 1 1 calc R
C30 C 0.5111(12) 0.6868(11) 0.9401(10) 0.052(4) Uani 1 1 d .
H30A H 0.5169 0.7332 0.9855 0.063 Uiso 1 1 calc R
C31 C 0.5512(10) 0.6024(10) 0.9425(8) 0.038(3) Uani 1 1 d .
C32 C 0.6186(10) 0.6065(9) 1.0115(7) 0.039(3) Uani 1 1 d .
H32A H 0.6332 0.6605 1.0538 0.046 Uiso 1 1 calc R
C33 C 0.6639(10) 0.5356(8) 1.0196(6) 0.027(3) Uani 1 1 d U
C34 C 0.6313(10) 0.4529(9) 0.9597(7) 0.034(3) Uani 1 1 d .
H34A H 0.6584 0.4019 0.9643 0.041 Uiso 1 1 calc R
C35 C 0.5585(11) 0.4461(10) 0.8929(8) 0.041(3) Uani 1 1 d .
H35A H 0.5351 0.3894 0.8519 0.049 Uiso 1 1 calc R
C36 C 0.5184(11) 0.5203(9) 0.8840(8) 0.038(3) Uani 1 1 d .
H36A H 0.4685 0.5137 0.8375 0.046 Uiso 1 1 calc R
C37 C 0.7335(12) 0.5500(10) 1.0919(8) 0.045(4) Uani 1 1 d .
H37A H 0.7288 0.6002 1.1315 0.055 Uiso 1 1 calc R
C38 C 0.8647(14) 0.5226(11) 1.1889(7) 0.055(4) Uani 1 1 d .
H38A H 0.8675 0.5870 1.2175 0.066 Uiso 1 1 calc R
H38B H 0.8198 0.4833 1.2061 0.066 Uiso 1 1 calc R
C39 C 0.9855(13) 0.5095(11) 1.2018(7) 0.056(4) Uani 1 1 d .
H39A H 1.0327 0.5549 1.1907 0.067 Uiso 1 1 calc R
H39B H 1.0209 0.5212 1.2545 0.067 Uiso 1 1 calc R
C40 C 0.9482(14) 0.3465(13) 1.1766(8) 0.068(5) Uani 1 1 d .
H40A H 0.9016 0.3663 1.2095 0.082 Uiso 1 1 calc R
H40B H 1.0164 0.3316 1.2045 0.082 Uiso 1 1 calc R
C41 C 0.8775(14) 0.2635(12) 1.1132(9) 0.057(4) Uani 1 1 d .
C42 C 0.8742(18) 0.1822(15) 1.1216(12) 0.078(6) Uani 1 1 d .
H42A H 0.9208 0.1784 1.1650 0.094 Uiso 1 1 calc R
C43 C 0.7941(18) 0.1007(13) 1.0591(12) 0.074(6) Uani 1 1 d .
H43A H 0.7807 0.0431 1.0628 0.089 Uiso 1 1 calc R
C44 C 0.7393(16) 0.1107(13) 0.9954(12) 0.072(5) Uani 1 1 d .
H44A H 0.6961 0.0583 0.9522 0.086 Uiso 1 1 calc R
C45 C 0.7470(14) 0.1968(13) 0.9942(9) 0.057(4) Uani 1 1 d .
H45A H 0.7002 0.2021 0.9515 0.069 Uiso 1 1 calc R
C46 C 1.0976(12) 0.4156(10) 1.1406(7) 0.046(4) Uani 1 1 d .
H46A H 1.1038 0.3514 1.1252 0.055 Uiso 1 1 calc R
H46B H 1.1653 0.4531 1.1851 0.055 Uiso 1 1 calc R
C47 C 1.1011(12) 0.4486(10) 1.0789(6) 0.043(3) Uani 1 1 d .
H47A H 1.1068 0.5151 1.0966 0.052 Uiso 1 1 calc R
H47B H 1.1707 0.4375 1.0645 0.052 Uiso 1 1 calc R
C48 C 1.0119(10) 0.3552(9) 0.9536(6) 0.031(3) Uani 1 1 d .
H48A H 1.0907 0.3575 0.9558 0.037 Uiso 1 1 calc R
C49 C 0.9245(10) 0.3033(8) 0.8838(7) 0.031(3) Uani 1 1 d .
C50 C 0.9606(10) 0.2497(8) 0.8263(6) 0.027(3) Uani 1 1 d .
H50A H 1.0402 0.2487 0.8347 0.033 Uiso 1 1 calc R
C51 C 0.8770(11) 0.1980(8) 0.7564(6) 0.031(3) Uani 1 1 d .
C52 C 0.7565(9) 0.1986(8) 0.7436(6) 0.027(3) Uani 1 1 d .
H52A H 0.7005 0.1643 0.6963 0.032 Uiso 1 1 calc R
C53 C 0.7230(9) 0.2496(8) 0.8010(7) 0.031(3) Uani 1 1 d .
H53A H 0.6434 0.2501 0.7933 0.037 Uiso 1 1 calc R
C54 C 0.8060(9) 0.3009(8) 0.8707(6) 0.027(3) Uani 1 1 d .
H54A H 0.7812 0.3348 0.9098 0.032 Uiso 1 1 calc R
Sb1A Sb 0.90844(10) 0.80225(9) 0.64936(7) 0.0638(4) Uani 1 1 d .
F1A F 0.9097(11) 0.9218(8) 0.6784(7) 0.112(4) Uani 1 1 d .
F2A F 0.7465(8) 0.7750(8) 0.6156(6) 0.087(3) Uani 1 1 d .
F3A F 1.0697(8) 0.8296(8) 0.6870(6) 0.093(3) Uani 1 1 d .
F4A F 0.8948(13) 0.6791(8) 0.6176(13) 0.213(10) Uani 1 1 d .
F5A F 0.8985(11) 0.8063(11) 0.7377(7) 0.130(5) Uani 1 1 d .
F6A F 0.9098(12) 0.7962(11) 0.5594(6) 0.147(6) Uani 1 1 d .
Sb1B Sb 0.82890(13) 0.83974(9) -0.00218(9) 0.0929(5) Uani 1 1 d .
F1B F 0.7549(9) 0.7273(7) -0.0713(7) 0.092(3) Uani 1 1 d .
F2B F 0.9723(9) 0.8104(7) 0.0024(7) 0.092(3) Uani 1 1 d .
F3B F 0.6862(11) 0.8690(9) -0.0006(8) 0.133(5) Uani 1 1 d .
F4B F 0.8102(12) 0.7768(10) 0.0642(8) 0.124(5) Uani 1 1 d .
F5B F 0.8910(15) 0.9352(13) 0.0795(9) 0.182(8) Uani 1 1 d .
F6B F 0.8249(18) 0.8908(14) -0.0630(11) 0.199(7) Uani 1 1 d U

loop_
_atom_site_aniso_label
_atom_site_aniso_U_11
_atom_site_aniso_U_22
_atom_site_aniso_U_33
_atom_site_aniso_U_23
_atom_site_aniso_U_13
_atom_site_aniso_U_12
Sb1 0.0299(5) 0.0461(6) 0.0602(7) 0.0014(5) 0.0106(5) 0.0147(4)
F1 0.050(5) 0.080(7) 0.104(8) 0.027(6) 0.027(5) 0.038(5)
F2 0.054(6) 0.086(7) 0.075(7) 0.009(6) 0.006(5) 0.032(5)
F3 0.043(4) 0.064(5) 0.260(13) -0.043(6) -0.005(6) 0.007(4)
F4 0.119(10) 0.38(2) 0.069(8) 0.100(12) 0.058(8) 0.160(14)
F5 0.140(12) 0.215(16) 0.259(18) 0.192(15) 0.142(13) 0.104(11)
F6 0.043(4) 0.064(5) 0.260(13) -0.043(6) -0.005(6) 0.007(4)
N1 0.022(5) 0.030(5) 0.033(6) 0.014(5) 0.022(5) 0.017(4)
Cu1 0.0315(8) 0.0537(10) 0.0309(9) 0.0193(8) 0.0175(7) 0.0270(8)
C1 0.023(6) 0.050(8) 0.032(7) 0.020(6) 0.004(6) 0.021(6)
C2 0.028(6) 0.037(7) 0.027(7) -0.001(6) 0.008(5) 0.022(6)
N2 0.041(6) 0.057(8) 0.027(6) 0.021(6) 0.018(5) 0.018(6)
Cu2 0.0531(10) 0.0453(10) 0.0544(11) 0.0327(9) 0.0332(9) 0.0302(8)
N3 0.036(6) 0.043(7) 0.052(7) 0.027(6) 0.021(6) 0.016(5)
C3 0.035(7) 0.059(9) 0.033(7) 0.009(7) 0.021(6) 0.026(7)
Cu3 0.0391(9) 0.0536(11) 0.0263(9) 0.0173(8) 0.0110(7) 0.0190(8)
N4 0.040(6) 0.057(8) 0.032(6) 0.022(6) 0.021(5) 0.027(6)
C4 0.048(9) 0.054(9) 0.038(8) 0.018(7) 0.010(7) 0.023(8)
N5 0.033(6) 0.036(6) 0.042(7) 0.018(5) 0.014(5) 0.013(5)
C5 0.043(8) 0.040(8) 0.040(8) 0.006(7) 0.021(7) 0.007(7)
N6 0.039(7) 0.047(7) 0.045(7) 0.019(6) 0.015(6) 0.026(6)
C6 0.037(8) 0.045(9) 0.075(12) 0.024(9) 0.001(8) 0.002(7)
C7 0.054(10) 0.048(9) 0.035(9) 0.012(7) -0.006(7) 0.008(7)
N8 0.067(8) 0.071(9) 0.062(8) 0.048(7) 0.053(7) 0.051(7)
C8 0.036(8) 0.088(13) 0.075(12) 0.059(11) 0.024(8) 0.023(8)
C9 0.035(7) 0.051(9) 0.047(8) 0.023(7) 0.021(7) 0.022(7)
N9 0.039(6) 0.057(8) 0.028(6) 0.012(6) 0.018(5) 0.017(6)
N10 0.047(7) 0.069(9) 0.045(8) 0.018(7) 0.027(7) 0.023(7)
C10 0.048(9) 0.082(12) 0.049(9) 0.034(9) 0.037(8) 0.041(8)
C11 0.035(7) 0.049(9) 0.056(9) 0.023(8) 0.039(7) 0.018(7)
N11 0.049(7) 0.050(7) 0.038(7) 0.024(6) 0.019(6) 0.016(6)
N12 0.036(6) 0.045(7) 0.026(6) 0.018(5) 0.008(5) 0.010(5)
C12 0.053(9) 0.076(11) 0.031(8) 0.030(8) 0.030(7) 0.040(8)
C13 0.032(7) 0.066(10) 0.048(8) 0.038(8) 0.029(6) 0.028(7)
C14 0.033(7) 0.052(8) 0.021(6) 0.025(6) 0.015(5) 0.015(6)
C15 0.019(6) 0.039(7) 0.035(7) 0.022(6) 0.009(5) 0.014(5)
C16 0.035(7) 0.048(8) 0.035(7) 0.027(6) 0.027(6) 0.023(6)
C17 0.047(8) 0.043(8) 0.047(8) 0.034(7) 0.020(7) 0.028(7)
C18 0.039(7) 0.036(7) 0.030(7) 0.019(6) 0.010(6) 0.020(6)
C19 0.031(7) 0.046(9) 0.062(9) 0.033(7) 0.020(7) 0.021(6)
C20 0.080(12) 0.039(9) 0.070(11) 0.025(8) 0.057(10) 0.019(8)
C21 0.075(11) 0.036(8) 0.066(10) 0.036(8) 0.039(9) 0.034(8)
C22 0.14(2) 0.045(11) 0.088(14) 0.042(11) 0.037(14) 0.038(12)
N7 0.070(9) 0.066(10) 0.043(8) 0.021(7) 0.012(7) 0.018(8)
C23 0.035(9) 0.124(19) 0.098(15) 0.064(14) -0.008(9) 0.020(11)
C24 0.128(8) 0.128(8) 0.128(8) 0.050(3) 0.041(3) 0.031(2)
C25 0.10(2) 0.20(3) 0.17(3) 0.01(3) -0.06(2) 0.05(2)
C26 0.088(16) 0.13(2) 0.12(2) 0.081(17) -0.034(14) -0.008(15)
C27 0.091(14) 0.084(14) 0.080(13) 0.073(12) 0.019(11) 0.035(11)
C28 0.071(11) 0.054(10) 0.060(10) 0.021(8) 0.035(9) 0.042(8)
C29 0.080(11) 0.062(11) 0.084(12) 0.044(10) 0.060(10) 0.053(9)
C30 0.045(9) 0.064(10) 0.071(11) 0.030(9) 0.042(8) 0.031(8)
C31 0.031(7) 0.056(9) 0.071(10) 0.055(8) 0.039(7) 0.032(7)
C32 0.024(6) 0.054(9) 0.040(8) 0.010(7) 0.024(6) 0.012(6)
C33 0.027(3) 0.027(3) 0.027(3) 0.0107(14) 0.0093(13) 0.0065(12)
C34 0.034(7) 0.056(9) 0.041(8) 0.034(7) 0.030(6) 0.027(6)
C35 0.037(7) 0.048(9) 0.052(9) 0.029(7) 0.024(7) 0.013(7)
C36 0.049(8) 0.043(8) 0.048(8) 0.025(7) 0.038(7) 0.030(7)
C37 0.043(8) 0.052(9) 0.037(8) 0.006(7) 0.024(7) 0.008(7)
C38 0.069(10) 0.072(11) 0.019(7) 0.011(7) 0.013(7) 0.026(9)
C39 0.063(10) 0.077(11) 0.010(6) -0.004(7) 0.006(7) 0.029(9)
C40 0.046(9) 0.111(16) 0.036(9) 0.020(10) 0.007(8) 0.018(10)
C41 0.051(9) 0.079(12) 0.063(11) 0.035(10) 0.034(9) 0.041(9)
C42 0.104(15) 0.118(17) 0.101(15) 0.086(15) 0.086(14) 0.091(14)
C43 0.115(16) 0.058(12) 0.087(14) 0.036(11) 0.071(13) 0.045(12)
C44 0.086(13) 0.066(12) 0.100(15) 0.052(11) 0.055(12) 0.038(10)
C45 0.061(10) 0.093(14) 0.039(9) 0.027(10) 0.035(8) 0.045(10)
C46 0.048(9) 0.056(9) 0.031(8) 0.016(7) 0.008(7) 0.013(7)
C47 0.048(8) 0.058(9) 0.014(6) 0.006(6) 0.009(6) 0.006(7)
C48 0.026(6) 0.052(8) 0.022(7) 0.023(6) 0.006(5) 0.011(6)
C49 0.027(6) 0.035(7) 0.040(8) 0.021(6) 0.016(6) 0.008(6)
C50 0.028(6) 0.028(7) 0.026(7) 0.010(6) 0.009(5) 0.009(5)
C51 0.039(7) 0.039(7) 0.022(6) 0.007(6) 0.017(6) 0.027(6)
C52 0.020(6) 0.044(7) 0.017(6) 0.010(5) 0.006(5) 0.016(5)
C53 0.015(6) 0.041(8) 0.039(8) 0.015(6) 0.006(5) 0.017(5)
C54 0.022(6) 0.030(7) 0.019(6) -0.002(5) 0.008(5) 0.005(5)
Sb1A 0.0573(7) 0.0879(9) 0.0726(8) 0.0495(7) 0.0304(6) 0.0349(6)
F1A 0.105(9) 0.093(9) 0.141(11) 0.041(8) 0.046(8) 0.038(7)
F2A 0.057(6) 0.138(10) 0.096(8) 0.077(7) 0.029(6) 0.036(6)
F3A 0.060(6) 0.129(10) 0.108(8) 0.063(8) 0.030(6) 0.032(6)
F4A 0.106(11) 0.059(8) 0.43(3) 0.040(13) 0.073(15) 0.049(8)
F5A 0.113(10) 0.206(15) 0.098(9) 0.088(10) 0.048(8) 0.021(9)
F6A 0.128(11) 0.233(17) 0.068(8) 0.065(10) 0.040(8) -0.019(10)
Sb1B 0.0799(10) 0.0601(9) 0.1163(12) 0.0311(9) -0.0055(8) 0.0295(7)
F1B 0.068(7) 0.059(6) 0.136(10) 0.026(6) 0.036(7) 0.009(5)
F2B 0.069(7) 0.086(8) 0.131(9) 0.052(7) 0.025(6) 0.033(6)
F3B 0.103(9) 0.107(10) 0.161(12) 0.029(9) 0.009(9) 0.064(8)
F4B 0.137(11) 0.152(12) 0.161(12) 0.112(11) 0.083(10) 0.079(9)
F5B 0.162(14) 0.211(18) 0.139(13) 0.026(12) 0.007(11) 0.131(14)
F6B 0.200(7) 0.200(7) 0.199(7) 0.078(3) 0.065(3) 0.049(2)

loop_
_atom_type_symbol
_atom_type_description
_atom_type_scat_dispersion_real
_atom_type_scat_dispersion_imag
_atom_type_scat_source
C C 0.0033 0.0016 'International Tables Vol C Tables 4.2.6.8 and 6.1.1.4'
H H 0.0000 0.0000 'International Tables Vol C Tables 4.2.6.8 and 6.1.1.4'
N N 0.0061 0.0033 'International Tables Vol C Tables 4.2.6.8 and 6.1.1.4'
Cu Cu 0.3201 1.2651 'International Tables Vol C Tables 4.2.6.8 and 6.1.1.4'
Sb Sb -0.5866 1.5461 'International Tables Vol C Tables 4.2.6.8 and 6.1.1.4'
F F 0.0171 0.0103 'International Tables Vol C Tables 4.2.6.8 and 6.1.1.4'

loop_
_geom_angle_atom_site_label_1
_geom_angle_atom_site_label_2
_geom_angle_atom_site_label_3
_geom_angle
F6 Sb1 F3 177.9(9)
F6 Sb1 F4 92.7(9)
F3 Sb1 F4 85.4(9)
F6 Sb1 F5 94.0(9)
F3 Sb1 F5 87.9(8)
F4 Sb1 F5 173.2(8)
F6 Sb1 F1 89.8(5)
F3 Sb1 F1 91.2(5)
F4 Sb1 F1 88.9(5)
F5 Sb1 F1 92.1(5)
F6 Sb1 F2 89.9(5)
F3 Sb1 F2 89.1(5)
F4 Sb1 F2 89.5(5)
F5 Sb1 F2 89.6(5)
F1 Sb1 F2 178.3(4)
C1 N1 C2 117.3(10)
C1 N1 Cu1 133.4(8)
C2 N1 Cu1 109.1(7)
N3 Cu1 N1 127.0(4)
N3 Cu1 N4 110.5(4)
N1 Cu1 N4 120.5(4)
N3 Cu1 N2 84.2(4)
N1 Cu1 N2 85.4(4)
N4 Cu1 N2 86.4(4)
N1 C1 C51 121.4(10)
N1 C1 H1A 119.3
C51 C1 H1A 119.3
N1 C2 C3 111.8(10)
N1 C2 H2A 109.2
C3 C2 H2A 109.2
N1 C2 H2B 109.2
C3 C2 H2B 109.2
H2A C2 H2B 107.9
C3 N2 C4 115.5(11)
C3 N2 C10 115.2(10)
C4 N2 C10 113.1(10)
C3 N2 Cu1 104.9(7)
C4 N2 Cu1 104.1(8)
C10 N2 Cu1 102.0(8)
N7 Cu2 N5 112.5(4)
N7 Cu2 N8 118.5(5)
N5 Cu2 N8 126.3(5)
N7 Cu2 N6 81.8(5)
N5 Cu2 N6 84.5(4)
N8 Cu2 N6 86.9(4)
C9 N3 C5 116.3(12)
C9 N3 Cu1 128.8(10)
C5 N3 Cu1 113.2(8)
N2 C3 C2 110.3(9)
N2 C3 H3A 109.6
C2 C3 H3A 109.6
N2 C3 H3B 109.6
C2 C3 H3B 109.6
H3A C3 H3B 108.1
N9 Cu3 N10 121.8(5)
N9 Cu3 N12 129.9(5)
N10 Cu3 N12 105.4(4)
N9 Cu3 N11 85.0(4)
N10 Cu3 N11 82.5(5)
N12 Cu3 N11 85.5(4)
C12 N4 C11 115.5(11)
C12 N4 Cu1 135.8(9)
C11 N4 Cu1 107.6(8)
N2 C4 C5 111.5(11)
N2 C4 H4A 109.3
C5 C4 H4A 109.3
N2 C4 H4B 109.3
C5 C4 H4B 109.3
H4A C4 H4B 108.0
C19 N5 C20 113.0(11)
C19 N5 Cu2 137.3(10)
C20 N5 Cu2 109.5(8)
C6 C5 N3 122.7(13)
C6 C5 C4 121.6(13)
N3 C5 C4 115.7(12)
C22 N6 C21 115.5(13)
C22 N6 C28 112.5(13)
C21 N6 C28 116.6(12)
C22 N6 Cu2 104.8(9)
C21 N6 Cu2 104.3(7)
C28 N6 Cu2 100.6(8)
C5 C6 C7 121.3(16)
C5 C6 H6A 119.3
C7 C6 H6A 119.3
C8 C7 C6 116.1(14)
C8 C7 H7A 122.0
C6 C7 H7A 122.0
C30 N8 C29 114.4(13)
C30 N8 Cu2 137.5(10)
C29 N8 Cu2 107.6(9)
C7 C8 C9 120.8(14)
C7 C8 H8A 119.6
C9 C8 H8A 119.6
N3 C9 C8 122.7(13)
N3 C9 H9A 118.6
C8 C9 H9A 118.6
C37 N9 C38 116.8(11)
C37 N9 Cu3 134.5(9)
C38 N9 Cu3 108.6(8)
C45 N10 C41 116.8(14)
C45 N10 Cu3 129.0(11)
C41 N10 Cu3 113.9(11)
C11 C10 N2 111.8(11)
C11 C10 H10A 109.3
N2 C10 H10A 109.3
C11 C10 H10B 109.3
N2 C10 H10B 109.3
H10A C10 H10B 107.9
C10 C11 N4 110.4(10)
C10 C11 H11A 109.6
N4 C11 H11A 109.6
C10 C11 H11B 109.6
N4 C11 H11B 109.6
H11A C11 H11B 108.1
C39 N11 C40 118.6(13)
C39 N11 C46 115.3(12)
C40 N11 C46 111.8(11)
C39 N11 Cu3 101.2(8)
C40 N11 Cu3 104.2(9)
C46 N11 Cu3 103.0(8)
C48 N12 C47 114.7(10)
C48 N12 Cu3 136.1(9)
C47 N12 Cu3 107.3(8)
N4 C12 C13 125.6(13)
N4 C12 H12A 117.2
C13 C12 H12A 117.2
C18 C13 C14 117.8(11)
C18 C13 C12 125.0(13)
C14 C13 C12 117.2(12)
C15 C14 C13 121.9(11)
C15 C14 H14A 119.1
C13 C14 H14A 119.1
C16 C15 C14 118.1(11)
C16 C15 C19 122.9(11)
C14 C15 C19 118.9(11)
C15 C16 C17 120.3(11)
C15 C16 H16A 119.9
C17 C16 H16A 119.9
C18 C17 C16 122.2(12)
C18 C17 H17A 118.9
C16 C17 H17A 118.9
C17 C18 C13 119.7(12)
C17 C18 H18A 120.1
C13 C18 H18A 120.1
N5 C19 C15 123.3(12)
N5 C19 H19A 118.3
C15 C19 H19A 118.3
N5 C20 C21 109.6(11)
N5 C20 H20A 109.7
C21 C20 H20A 109.7
N5 C20 H20B 109.7
C21 C20 H20B 109.7
H20A C20 H20B 108.2
N6 C21 C20 110.5(11)
N6 C21 H21A 109.6
C20 C21 H21A 109.6
N6 C21 H21B 109.6
C20 C21 H21B 109.6
H21A C21 H21B 108.1
N6 C22 C23 116.8(14)
N6 C22 H22A 108.1
C23 C22 H22A 108.1
N6 C22 H22B 108.1
C23 C22 H22B 108.1
H22A C22 H22B 107.3
C23 N7 C27 120.0
C23 N7 Cu2 115.4(7)
C27 N7 Cu2 124.6(7)
N7 C23 C24 120.0
N7 C23 C22 114.2(11)
C24 C23 C22 125.8(11)
C25 C24 C23 120.0
C25 C24 H24A 120.0
C23 C24 H24A 120.0
C24 C25 C26 120.0
C24 C25 H25A 120.0
C26 C25 H25A 120.0
C25 C26 C27 120.0
C25 C26 H26A 120.0
C27 C26 H26A 120.0
C26 C27 N7 120.0
C26 C27 H27A 120.0
N7 C27 H27A 120.0
N6 C28 C29 111.3(14)
N6 C28 H28A 109.4
C29 C28 H28A 109.4
N6 C28 H28B 109.4
C29 C28 H28B 109.4
H28A C28 H28B 108.0
C28 C29 N8 111.3(11)
C28 C29 H29A 109.4
N8 C29 H29A 109.4
C28 C29 H29B 109.4
N8 C29 H29B 109.4
H29A C29 H29B 108.0
N8 C30 C31 124.3(14)
N8 C30 H30A 117.8
C31 C30 H30A 117.8
C36 C31 C32 117.7(11)
C36 C31 C30 124.5(13)
C32 C31 C30 117.5(14)
C33 C32 C31 122.5(12)
C33 C32 H32A 118.7
C31 C32 H32A 118.7
C32 C33 C34 118.8(11)
C32 C33 C37 116.7(12)
C34 C33 C37 124.2(11)
C35 C34 C33 118.9(12)
C35 C34 H34A 120.6
C33 C34 H34A 120.6
C34 C35 C36 121.9(14)
C34 C35 H35A 119.1
C36 C35 H35A 119.1
C31 C36 C35 119.7(13)
C31 C36 H36A 120.1
C35 C36 H36A 120.1
N9 C37 C33 125.5(12)
N9 C37 H37A 117.3
C33 C37 H37A 117.3
C39 C38 N9 110.6(11)
C39 C38 H38A 109.5
N9 C38 H38A 109.5
C39 C38 H38B 109.5
N9 C38 H38B 109.5
H38A C38 H38B 108.1
N11 C39 C38 113.0(13)
N11 C39 H39A 109.0
C38 C39 H39A 109.0
N11 C39 H39B 109.0
C38 C39 H39B 109.0
H39A C39 H39B 107.8
N11 C40 C41 115.0(13)
N11 C40 H40A 108.5
C41 C40 H40A 108.5
N11 C40 H40B 108.5
C41 C40 H40B 108.5
H40A C40 H40B 107.5
C42 C41 N10 124.5(18)
C42 C41 C40 117.4(18)
N10 C41 C40 118.0(15)
C41 C42 C43 116.1(17)
C41 C42 H42A 121.9
C43 C42 H42A 121.9
C44 C43 C42 118.1(17)
C44 C43 H43A 120.9
C42 C43 H43A 120.9
C43 C44 C45 120.1(19)
C43 C44 H44A 120.0
C45 C44 H44A 120.0
N10 C45 C44 123.8(16)
N10 C45 H45A 118.1
C44 C45 H45A 118.1
N11 C46 C47 111.8(11)
N11 C46 H46A 109.3
C47 C46 H46A 109.3
N11 C46 H46B 109.3
C47 C46 H46B 109.3
H46A C46 H46B 107.9
N12 C47 C46 110.2(11)
N12 C47 H47A 109.6
C46 C47 H47A 109.6
N12 C47 H47B 109.6
C46 C47 H47B 109.6
H47A C47 H47B 108.1
N12 C48 C49 125.6(11)
N12 C48 H48A 117.2
C49 C48 H48A 117.2
C54 C49 C50 119.1(11)
C54 C49 C48 123.4(11)
C50 C49 C48 117.4(10)
C51 C50 C49 119.2(11)
C51 C50 H50A 120.4
C49 C50 H50A 120.4
C50 C51 C52 120.7(10)
C50 C51 C1 118.9(10)
C52 C51 C1 120.4(11)
C53 C52 C51 119.0(10)
C53 C52 H52A 120.5
C51 C52 H52A 120.5
C52 C53 C54 120.4(10)
C52 C53 H53A 119.8
C54 C53 H53A 119.8
C49 C54 C53 121.5(11)
C49 C54 H54A 119.2
C53 C54 H54A 119.2
F1A Sb1A F6A 91.1(7)
F1A Sb1A F5A 89.1(7)
F6A Sb1A F5A 176.9(6)
F1A Sb1A F4A 175.5(6)
F6A Sb1A F4A 89.1(10)
F5A Sb1A F4A 90.5(10)
F1A Sb1A F3A 91.4(5)
F6A Sb1A F3A 92.8(6)
F5A Sb1A F3A 90.3(5)
F4A Sb1A F3A 93.1(6)
F1A Sb1A F2A 88.6(5)
F6A Sb1A F2A 89.7(5)
F5A Sb1A F2A 87.2(5)
F4A Sb1A F2A 86.9(6)
F3A Sb1A F2A 177.5(5)
F6B Sb1B F5B 99.4(10)
F6B Sb1B F1B 95.1(8)
F5B Sb1B F1B 165.0(8)
F6B Sb1B F2B 98.1(8)
F5B Sb1B F2B 91.8(6)
F1B Sb1B F2B 90.2(5)
F6B Sb1B F3B 85.4(8)
F5B Sb1B F3B 86.1(6)
F1B Sb1B F3B 91.0(5)
F2B Sb1B F3B 176.2(6)
F6B Sb1B F4B 172.2(8)
F5B Sb1B F4B 83.5(8)
F1B Sb1B F4B 81.7(6)
F2B Sb1B F4B 89.0(5)
F3B Sb1B F4B 87.6(6)

loop_
_geom_bond_atom_site_label_1
_geom_bond_atom_site_label_2
_geom_bond_distance
Sb1 F6 1.751(11)
Sb1 F3 1.805(11)
Sb1 F4 1.810(13)
Sb1 F5 1.829(13)
Sb1 F1 1.841(8)
Sb1 F2 1.864(9)
N1 C1 1.231(14)
N1 C2 1.455(13)
N1 Cu1 1.968(9)
Cu1 N3 1.957(11)
Cu1 N4 1.979(11)
Cu1 N2 2.145(10)
C1 C51 1.440(15)
C1 H1A 0.9300
C2 C3 1.514(17)
C2 H2A 0.9700
C2 H2B 0.9700
N2 C3 1.431(15)
N2 C4 1.433(17)
N2 C10 1.470(17)
Cu2 N7 1.906(9)
Cu2 N5 1.947(10)
Cu2 N8 1.948(12)
Cu2 N6 2.149(11)
N3 C9 1.289(15)
N3 C5 1.354(16)
C3 H3A 0.9700
C3 H3B 0.9700
Cu3 N9 1.928(11)
Cu3 N10 1.943(14)
Cu3 N12 1.955(10)
Cu3 N11 2.195(11)
N4 C12 1.248(16)
N4 C11 1.482(14)
C4 C5 1.521(18)
C4 H4A 0.9700
C4 H4B 0.9700
N5 C19 1.203(15)
N5 C20 1.471(16)
C5 C6 1.332(19)
N6 C22 1.37(2)
N6 C21 1.432(16)
N6 C28 1.452(18)
C6 C7 1.37(2)
C6 H6A 0.9300
C7 C8 1.33(2)
C7 H7A 0.9300
N8 C30 1.207(17)
N8 C29 1.485(16)
C8 C9 1.395(19)
C8 H8A 0.9300
C9 H9A 0.9300
N9 C37 1.308(17)
N9 C38 1.470(16)
N10 C45 1.302(19)
N10 C41 1.366(19)
C10 C11 1.470(19)
C10 H10A 0.9700
C10 H10B 0.9700
C11 H11A 0.9700
C11 H11B 0.9700
N11 C39 1.369(17)
N11 C40 1.41(2)
N11 C46 1.444(16)
N12 C48 1.257(14)
N12 C47 1.468(16)
C12 C13 1.392(16)
C12 H12A 0.9300
C13 C18 1.353(16)
C13 C14 1.377(17)
C14 C15 1.350(15)
C14 H14A 0.9300
C15 C16 1.331(15)
C15 C19 1.494(17)
C16 C17 1.350(16)
C16 H16A 0.9300
C17 C18 1.313(16)
C17 H17A 0.9300
C18 H18A 0.9300
C19 H19A 0.9300
C20 C21 1.477(19)
C20 H20A 0.9700
C20 H20B 0.9700
C21 H21A 0.9700
C21 H21B 0.9700
C22 C23 1.435(19)
C22 H22A 0.9700
C22 H22B 0.9700
N7 C23 1.3900
N7 C27 1.3900
C23 C24 1.3900
C24 C25 1.3900
C24 H24A 0.9300
C25 C26 1.3900
C25 H25A 0.9300
C26 C27 1.3900
C26 H26A 0.9300
C27 H27A 0.9300
C28 C29 1.459(19)
C28 H28A 0.9700
C28 H28B 0.9700
C29 H29A 0.9700
C29 H29B 0.9700
C30 C31 1.484(18)
C30 H30A 0.9300
C31 C36 1.338(18)
C31 C32 1.382(18)
C32 C33 1.345(16)
C32 H32A 0.9300
C33 C34 1.358(16)
C33 C37 1.393(18)
C34 C35 1.355(17)
C34 H34A 0.9300
C35 C36 1.368(17)
C35 H35A 0.9300
C36 H36A 0.9300
C37 H37A 0.9300
C38 C39 1.463(19)
C38 H38A 0.9700
C38 H38B 0.9700
C39 H39A 0.9700
C39 H39B 0.9700
C40 C41 1.43(2)
C40 H40A 0.9700
C40 H40B 0.9700
C41 C42 1.34(2)
C42 C43 1.44(3)
C42 H42A 0.9300
C43 C44 1.35(2)
C43 H43A 0.9300
C44 C45 1.35(2)
C44 H44A 0.9300
C45 H45A 0.9300
C46 C47 1.501(17)
C46 H46A 0.9700
C46 H46B 0.9700
C47 H47A 0.9700
C47 H47B 0.9700
C48 C49 1.398(17)
C48 H48A 0.9300
C49 C54 1.371(15)
C49 C50 1.386(15)
C50 C51 1.382(16)
C50 H50A 0.9300
C51 C52 1.405(15)
C52 C53 1.351(15)
C52 H52A 0.9300
C53 C54 1.374(16)
C53 H53A 0.9300
C54 H54A 0.9300
Sb1A F1A 1.766(11)
Sb1A F6A 1.775(11)
Sb1A F5A 1.782(11)
Sb1A F4A 1.790(12)
Sb1A F3A 1.818(10)
Sb1A F2A 1.822(10)
Sb1B F6B 1.66(2)
Sb1B F5B 1.698(16)
Sb1B F1B 1.763(10)
Sb1B F2B 1.830(10)
Sb1B F3B 1.838(12)
Sb1B F4B 1.945(12)

loop_
_geom_torsion_atom_site_label_1
_geom_torsion_atom_site_label_2
_geom_torsion_atom_site_label_3
_geom_torsion_atom_site_label_4
_geom_torsion
C1 N1 Cu1 N3 -117.9(12)
C2 N1 Cu1 N3 68.0(9)
C1 N1 Cu1 N4 79.9(12)
C2 N1 Cu1 N4 -94.2(8)
C1 N1 Cu1 N2 163.0(12)
C2 N1 Cu1 N2 -11.1(8)
C2 N1 C1 C51 -169.4(11)
Cu1 N1 C1 C51 16.8(19)
C1 N1 C2 C3 -140.3(11)
Cu1 N1 C2 C3 34.9(11)
N3 Cu1 N2 C3 -142.5(9)
N1 Cu1 N2 C3 -14.6(8)
N4 Cu1 N2 C3 106.4(9)
N3 Cu1 N2 C4 -20.8(8)
N1 Cu1 N2 C4 107.2(8)
N4 Cu1 N2 C4 -131.8(8)
N3 Cu1 N2 C10 97.1(8)
N1 Cu1 N2 C10 -135.0(8)
N4 Cu1 N2 C10 -14.0(8)
N1 Cu1 N3 C9 117.8(11)
N4 Cu1 N3 C9 -78.5(12)
N2 Cu1 N3 C9 -162.5(11)
N1 Cu1 N3 C5 -77.5(10)
N4 Cu1 N3 C5 86.2(10)
N2 Cu1 N3 C5 2.2(9)
C4 N2 C3 C2 -77.6(13)
C10 N2 C3 C2 147.6(11)
Cu1 N2 C3 C2 36.4(12)
N1 C2 C3 N2 -49.7(14)
N3 Cu1 N4 C12 71.9(14)
N1 Cu1 N4 C12 -123.2(13)
N2 Cu1 N4 C12 154.3(14)
N3 Cu1 N4 C11 -94.8(8)
N1 Cu1 N4 C11 70.1(9)
N2 Cu1 N4 C11 -12.4(8)
C3 N2 C4 C5 148.2(11)
C10 N2 C4 C5 -76.1(13)
Cu1 N2 C4 C5 33.8(12)
N7 Cu2 N5 C19 -80.6(15)
N8 Cu2 N5 C19 118.7(14)
N6 Cu2 N5 C19 -159.4(15)
N7 Cu2 N5 C20 92.7(10)
N8 Cu2 N5 C20 -68.0(10)
N6 Cu2 N5 C20 14.0(9)
C9 N3 C5 C6 2(2)
Cu1 N3 C5 C6 -165.1(11)
C9 N3 C5 C4 -176.3(11)
Cu1 N3 C5 C4 17.0(15)
N2 C4 C5 C6 145.6(13)
N2 C4 C5 N3 -36.5(16)
N7 Cu2 N6 C22 21.4(11)
N5 Cu2 N6 C22 135.1(11)
N8 Cu2 N6 C22 -98.0(11)
N7 Cu2 N6 C21 -100.4(9)
N5 Cu2 N6 C21 13.3(9)
N8 Cu2 N6 C21 140.2(10)
N7 Cu2 N6 C28 138.3(9)
N5 Cu2 N6 C28 -107.9(9)
N8 Cu2 N6 C28 19.0(9)
N3 C5 C6 C7 1(2)
C4 C5 C6 C7 179.1(13)
C5 C6 C7 C8 -3(2)
N7 Cu2 N8 C30 117.2(17)
N5 Cu2 N8 C30 -83.1(18)
N6 Cu2 N8 C30 -163.9(18)
N7 Cu2 N8 C29 -71.7(11)
N5 Cu2 N8 C29 88.0(11)
N6 Cu2 N8 C29 7.2(10)
C6 C7 C8 C9 2(2)
C5 N3 C9 C8 -3.0(19)
Cu1 N3 C9 C8 161.3(10)
C7 C8 C9 N3 1(2)
N10 Cu3 N9 C37 -113.9(14)
N12 Cu3 N9 C37 88.2(14)
N11 Cu3 N9 C37 168.1(14)
N10 Cu3 N9 C38 68.5(11)
N12 Cu3 N9 C38 -89.4(10)
N11 Cu3 N9 C38 -9.5(9)
N9 Cu3 N10 C45 111.8(12)
N12 Cu3 N10 C45 -85.7(12)
N11 Cu3 N10 C45 -168.9(12)
N9 Cu3 N10 C41 -75.2(10)
N12 Cu3 N10 C41 87.3(10)
N11 Cu3 N10 C41 4.1(9)
C3 N2 C10 C11 -73.9(13)
C4 N2 C10 C11 150.3(11)
Cu1 N2 C10 C11 39.0(11)
N2 C10 C11 N4 -54.1(14)
C12 N4 C11 C10 -131.8(13)
Cu1 N4 C11 C10 37.9(12)
N9 Cu3 N11 C39 -17.2(9)
N10 Cu3 N11 C39 -140.2(10)
N12 Cu3 N11 C39 113.6(10)
N9 Cu3 N11 C40 106.4(10)
N10 Cu3 N11 C40 -16.6(9)
N12 Cu3 N11 C40 -122.8(10)
N9 Cu3 N11 C46 -136.7(9)
N10 Cu3 N11 C46 100.2(9)
N12 Cu3 N11 C46 -6.0(8)
N9 Cu3 N12 C48 -138.5(12)
N10 Cu3 N12 C48 61.0(13)
N11 Cu3 N12 C48 141.9(13)
N9 Cu3 N12 C47 58.7(10)
N10 Cu3 N12 C47 -101.8(9)
N11 Cu3 N12 C47 -20.9(8)
C11 N4 C12 C13 177.5(13)
Cu1 N4 C12 C13 12(2)
N4 C12 C13 C18 -3(2)
N4 C12 C13 C14 178.6(13)
C18 C13 C14 C15 -1.5(19)
C12 C13 C14 C15 177.4(12)
C13 C14 C15 C16 0.5(18)
C13 C14 C15 C19 177.6(11)
C14 C15 C16 C17 -0.3(18)
C19 C15 C16 C17 -177.3(12)
C15 C16 C17 C18 1(2)
C16 C17 C18 C13 -2(2)
C14 C13 C18 C17 2.2(19)
C12 C13 C18 C17 -176.5(13)
C20 N5 C19 C15 -176.1(12)
Cu2 N5 C19 C15 -3(2)
C16 C15 C19 N5 -12(2)
C14 C15 C19 N5 170.6(12)
C19 N5 C20 C21 135.9(13)
Cu2 N5 C20 C21 -39.2(13)
C22 N6 C21 C20 -152.6(13)
C28 N6 C21 C20 71.8(14)
Cu2 N6 C21 C20 -38.1(13)
N5 C20 C21 N6 53.2(16)
C21 N6 C22 C23 86.0(17)
C28 N6 C22 C23 -136.6(15)
Cu2 N6 C22 C23 -28.2(17)
N5 Cu2 N7 C23 -92.1(7)
N8 Cu2 N7 C23 70.3(7)
N6 Cu2 N7 C23 -11.6(6)
N5 Cu2 N7 C27 86.9(8)
N8 Cu2 N7 C27 -110.7(8)
N6 Cu2 N7 C27 167.4(8)
C27 N7 C23 C24 0.0
Cu2 N7 C23 C24 179.0(8)
C27 N7 C23 C22 -179.4(13)
Cu2 N7 C23 C22 -0.4(13)
N6 C22 C23 N7 21.4(19)
N6 C22 C23 C24 -158.0(11)
N7 C23 C24 C25 0.0
C22 C23 C24 C25 179.4(15)
C23 C24 C25 C26 0.0
C24 C25 C26 C27 0.0
C25 C26 C27 N7 0.0
C23 N7 C27 C26 0.0
Cu2 N7 C27 C26 -178.9(9)
C22 N6 C28 C29 68.4(15)
C21 N6 C28 C29 -154.7(11)
Cu2 N6 C28 C29 -42.7(12)
N6 C28 C29 N8 54.5(17)
C30 N8 C29 C28 139.7(15)
Cu2 N8 C29 C28 -33.7(16)
C29 N8 C30 C31 172.6(12)
Cu2 N8 C30 C31 -17(3)
N8 C30 C31 C36 -20(2)
N8 C30 C31 C32 165.7(14)
C36 C31 C32 C33 8.4(18)
C30 C31 C32 C33 -177.1(11)
C31 C32 C33 C34 -7.7(18)
C31 C32 C33 C37 178.0(11)
C32 C33 C34 C35 3.0(17)
C37 C33 C34 C35 176.8(12)
C33 C34 C35 C36 0.8(18)
C32 C31 C36 C35 -4.4(17)
C30 C31 C36 C35 -178.4(11)
C34 C35 C36 C31 0.0(18)
C38 N9 C37 C33 -176.2(13)
Cu3 N9 C37 C33 6(2)
C32 C33 C37 N9 -164.5(12)
C34 C33 C37 N9 22(2)
C37 N9 C38 C39 -143.5(13)
Cu3 N9 C38 C39 34.6(15)
C40 N11 C39 C38 -71.8(16)
C46 N11 C39 C38 151.7(12)
Cu3 N11 C39 C38 41.3(13)
N9 C38 C39 N11 -54.6(18)
C39 N11 C40 C41 137.7(14)
C46 N11 C40 C41 -84.3(15)
Cu3 N11 C40 C41 26.3(15)
C45 N10 C41 C42 2(2)
Cu3 N10 C41 C42 -171.5(11)
C45 N10 C41 C40 -176.0(12)
Cu3 N10 C41 C40 10.1(16)
N11 C40 C41 C42 154.9(13)
N11 C40 C41 N10 -27(2)
N10 C41 C42 C43 -4(2)
C40 C41 C42 C43 174.7(13)
C41 C42 C43 C44 7(2)
C42 C43 C44 C45 -9(2)
C41 N10 C45 C44 -4(2)
Cu3 N10 C45 C44 168.5(11)
C43 C44 C45 N10 8(2)
C39 N11 C46 C47 -77.4(15)
C40 N11 C46 C47 143.1(12)
Cu3 N11 C46 C47 31.8(12)
C48 N12 C47 C46 -122.1(12)
Cu3 N12 C47 C46 44.9(12)
N11 C46 C47 N12 -53.4(15)
C47 N12 C48 C49 -179.6(11)
Cu3 N12 C48 C49 18(2)
N12 C48 C49 C54 6(2)
N12 C48 C49 C50 -171.8(12)
C54 C49 C50 C51 2.3(17)
C48 C49 C50 C51 -179.5(11)
C49 C50 C51 C52 -0.6(18)
C49 C50 C51 C1 -178.9(11)
N1 C1 C51 C50 -150.2(12)
N1 C1 C51 C52 31.5(19)
C50 C51 C52 C53 -0.9(18)
C1 C51 C52 C53 177.4(11)
C51 C52 C53 C54 0.6(18)
C50 C49 C54 C53 -2.6(18)
C48 C49 C54 C53 179.3(11)
C52 C53 C54 C49 1.1(19)
